data_2100138
loop_
_publ_author_name
'Turkington, David E.'
'MacLean, Elizabeth J.'
'Lough, Alan J.'
'Ferguson, George'
'Glidewell, Christopher'

_publ_section_title
;
 Supramolecular structures of 1-phenylethylammonium tartrates
;
_journal_issue 1
_journal_name_full 'Acta Crystallographica Section B'
_journal_page_first 103
_journal_page_last 114
_journal_paper_doi 10.1107/S0108768104029684
_journal_volume 61
_journal_year 2005
_chemical_formula_moiety '4(C8 H12 N), 2(C4 H4 O6), C H4 O'
_chemical_formula_sum 'C41 H60 N4 O13'
_chemical_formula_weight 816.93
_chemical_name_systematic
;
bis-(R)-1.Phenylethylammonium rac-tartrate(2-)
;
_space_group_IT_number 1
_symmetry_cell_setting triclinic
_symmetry_space_group_name_Hall 'P 1'
_symmetry_space_group_name_H-M 'P 1'
_atom_sites_solution_hydrogens geom
_atom_sites_solution_primary direct
_atom_sites_solution_secondary difmap
_cell_angle_alpha 108.7460(15)
_cell_angle_beta 96.858(2)
_cell_angle_gamma 90.0600(18)
_cell_formula_units_Z 2
_cell_length_a 9.0822(3)
_cell_length_b 15.7819(5)
_cell_length_c 15.9040(5)
_cell_measurement_reflns_used 9771
_cell_measurement_temperature 150.0(10)
_cell_measurement_theta_max 27.55
_cell_measurement_theta_min 2.59
_cell_volume 2141.33(12)
_computing_cell_refinement 'DENZO-SMN (Otwinowski & Minor, 1997)'
_computing_data_collection 'Kappa-CCD server software (Nonius, 1997)'
_computing_data_reduction 'DENZO-SMN (Otwinowski & Minor, 1997)'
_computing_molecular_graphics 'PLATON (Spek, 2003)'
_computing_publication_material 'SHELXL-97 and PRPKAPPA (Ferguson, 1999)'
_computing_structure_refinement 'SHELXL-97 (Sheldrick, 1997)'
_computing_structure_solution 'SHELXS-97 (Sheldrick, 1997)'
_diffrn_ambient_temperature 150.0(10)
_diffrn_measured_fraction_theta_full 0.998
_diffrn_measured_fraction_theta_max 0.988
_diffrn_measurement_device_type Kappa-CCD
_diffrn_measurement_method '\f scans, and \w scans with \k offsets'
_diffrn_radiation_monochromator graphite
_diffrn_radiation_source 'fine-focus sealed X-ray tube'
_diffrn_radiation_type 'Mo K\a'
_diffrn_radiation_wavelength 0.71073
_diffrn_reflns_av_R_equivalents 0.094
_diffrn_reflns_av_sigmaI/netI 0.0748
_diffrn_reflns_limit_h_max 11
_diffrn_reflns_limit_h_min -11
_diffrn_reflns_limit_k_max 17
_diffrn_reflns_limit_k_min -20
_diffrn_reflns_limit_l_max 20
_diffrn_reflns_limit_l_min -19
_diffrn_reflns_number 28530
_diffrn_reflns_theta_full 26.50
_diffrn_reflns_theta_max 27.55
_diffrn_reflns_theta_min 2.59
_diffrn_standards_decay_% 0
_exptl_absorpt_coefficient_mu 0.094
_exptl_absorpt_correction_T_max 0.993
_exptl_absorpt_correction_T_min 0.975
_exptl_absorpt_correction_type multi-scan
_exptl_absorpt_process_details 'DENZO-SMN (Otwinowski & Minor, 1997)'
_exptl_crystal_colour colourless
_exptl_crystal_density_diffrn 1.267
_exptl_crystal_density_method 'not measured'
_exptl_crystal_description plate
_exptl_crystal_F_000 876
_exptl_crystal_size_max 0.20
_exptl_crystal_size_mid 0.16
_exptl_crystal_size_min 0.08
_refine_diff_density_max 0.437
_refine_diff_density_min -0.401
_refine_ls_extinction_coef 0.0191(18)
_refine_ls_extinction_expression Fc^*^=kFc[1+0.001xFc^2^\l^3^/sin(2\q)]^-1/4^
_refine_ls_extinction_method SHELXL
_refine_ls_goodness_of_fit_ref 1.044
_refine_ls_hydrogen_treatment constr
_refine_ls_matrix_type full
_refine_ls_number_parameters 1074
_refine_ls_number_reflns 9771
_refine_ls_number_restraints 3
_refine_ls_restrained_S_all 1.044
_refine_ls_R_factor_all 0.0879
_refine_ls_R_factor_gt 0.0507
_refine_ls_shift/su_max 0.001
_refine_ls_shift/su_mean 0.000
_refine_ls_structure_factor_coef Fsqd
_refine_ls_weighting_details 'w=1/[\s^2^(Fo^2^)+(0.0660P)^2^] where P=(Fo^2^+2Fc^2^)/3'
_refine_ls_weighting_scheme calc
_refine_ls_wR_factor_gt 0.1137
_refine_ls_wR_factor_ref 0.1320
_reflns_number_gt 6899
_reflns_number_total 9771
_reflns_threshold_expression I>2\s(I)
_cod_data_source_file bm5020.cif
_cod_data_source_block VI
_cod_depositor_comments
;
The following automatic conversions were performed:

'_exptl_absorpt_correction_type' value 'Multi-scan' changed to
'multi-scan' according to
/home/saulius/struct/CIF-dictionaries/cif_core.dic dictionary named
'cif_core.dic' version 2.4.1 from 2010-06-29.

Automatic conversion script
Id: cif_fix_values 1715 2011-07-08 13:25:40Z adriana 
;
_cod_database_code 2100138

loop_
_symmetry_equiv_pos_as_xyz
'x, y, z'

loop_
_atom_site_label
_atom_site_fract_x
_atom_site_fract_y
_atom_site_fract_z
_atom_site_U_iso_or_equiv
_atom_site_adp_type
_atom_site_calc_flag
_atom_site_refinement_flags
_atom_site_occupancy
_atom_site_disorder_assembly
_atom_site_disorder_group
_atom_site_type_symbol
O12 -0.1286(3) 0.32807(17) 0.43058(18) 0.0309(6) Uani d . 1 . . O
O11 0.0193(3) 0.21248(17) 0.40497(19) 0.0305(6) Uani d . 1 . . O
O13 0.4229(3) 0.37649(19) 0.34477(19) 0.0373(7) Uani d . 1 . . O
O14 0.4236(4) 0.4723(2) 0.4833(2) 0.0473(8) Uani d . 1 . . O
O15 0.0711(3) 0.43776(17) 0.40486(19) 0.0302(6) Uani d . 1 . . O
H15 0.0292 0.4546 0.4515 0.045 Uiso calc R 1 . . H
O16 0.2454(3) 0.36508(17) 0.53131(17) 0.0293(6) Uani d . 1 . . O
H16 0.3115 0.3414 0.5569 0.044 Uiso calc R 1 . . H
C11 -0.0084(4) 0.2922(3) 0.4104(2) 0.0259(8) Uani d . 1 . . C
C12 0.1113(4) 0.3475(2) 0.3882(3) 0.0260(8) Uani d . 1 . . C
H12D 0.1191 0.3211 0.3228 0.031 Uiso calc R 1 . . H
C13 0.2625(4) 0.3419(3) 0.4389(3) 0.0276(8) Uani d . 1 . . C
H13A 0.2935 0.2785 0.4177 0.033 Uiso calc R 1 . . H
C14 0.3806(4) 0.4019(3) 0.4216(3) 0.0312(9) Uani d . 1 . . C
O21 0.4854(3) 0.28847(17) 0.59234(19) 0.0328(6) Uani d . 1 . . O
O22 0.6239(3) 0.16811(18) 0.56818(18) 0.0315(6) Uani d . 1 . . O
O23 0.0848(3) 0.13457(18) 0.66674(18) 0.0312(6) Uani d . 1 . . O
O24 0.0449(5) 0.0494(3) 0.5243(2) 0.0709(12) Uani d . 1 . . O
O25 0.4190(3) 0.06888(17) 0.60625(19) 0.0317(6) Uani d . 1 . . O
H25 0.4599 0.0472 0.5597 0.048 Uiso calc R 1 . . H
O26 0.2503(3) 0.13390(18) 0.47096(17) 0.0292(6) Uani d . 1 . . O
H26 0.1817 0.1536 0.4430 0.044 Uiso calc R 1 . . H
C21 0.5070(4) 0.2087(3) 0.5888(2) 0.0270(8) Uani d . 1 . . C
C22 0.3844(4) 0.1587(2) 0.6159(3) 0.0266(8) Uani d . 1 . . C
H22A 0.3771 0.1900 0.6807 0.032 Uiso calc R 1 . . H
C23 0.2350(4) 0.1642(2) 0.5640(2) 0.0245(8) Uani d . 1 . . C
H23A 0.2081 0.2284 0.5812 0.029 Uiso calc R 1 . . H
C24 0.1128(4) 0.1106(3) 0.5867(3) 0.0294(8) Uani d . 1 . . C
O31 0.5630(3) 0.79291(17) 0.60979(18) 0.0304(6) Uani d . 1 . . O
O32 0.4034(3) 0.67865(17) 0.58923(18) 0.0297(6) Uani d . 1 . . O
O33 0.9854(3) 0.6271(2) 0.6763(2) 0.0394(7) Uani d . 1 . . O
O34 0.9327(4) 0.5333(2) 0.5377(2) 0.0477(8) Uani d . 1 . . O
O35 0.6137(3) 0.56940(17) 0.61649(19) 0.0306(6) Uani d . 1 . . O
H35 0.5567 0.5507 0.5681 0.046 Uiso calc R 1 . . H
O36 0.7363(3) 0.64020(18) 0.48814(17) 0.0292(6) Uani d . 1 . . O
H36 0.7971 0.6585 0.4613 0.044 Uiso calc R 1 . . H
C31 0.5313(4) 0.7143(2) 0.6074(2) 0.0257(8) Uani d . 1 . . C
C32 0.6613(4) 0.6601(2) 0.6317(3) 0.0268(8) Uani d . 1 . . C
H32A 0.6958 0.6877 0.6971 0.032 Uiso calc R 1 . . H
C33 0.7913(4) 0.6646(3) 0.5811(3) 0.0267(8) Uani d . 1 . . C
H33A 0.8328 0.7277 0.6019 0.032 Uiso calc R 1 . . H
C34 0.9147(4) 0.6032(3) 0.5990(3) 0.0310(9) Uani d . 1 . . C
O41 0.9463(3) 0.71289(17) 0.41826(19) 0.0317(6) Uani d . 1 . . O
O42 1.0950(3) 0.83235(18) 0.43839(18) 0.0302(6) Uani d . 1 . . O
O43 0.5133(3) 0.86458(19) 0.34099(19) 0.0348(6) Uani d . 1 . . O
O44 0.5368(5) 0.9517(3) 0.4810(2) 0.0829(15) Uani d . 1 . . O
O45 0.8738(3) 0.93122(17) 0.40015(19) 0.0319(6) Uani d . 1 . . O
H45 0.9348 0.9533 0.4464 0.048 Uiso calc R 1 . . H
O46 0.7622(3) 0.86603(18) 0.53609(17) 0.0315(6) Uani d . 1 . . O
H46 0.7074 0.8445 0.5638 0.047 Uiso calc R 1 . . H
C41 0.9695(4) 0.7924(3) 0.4192(3) 0.0273(8) Uani d . 1 . . C
C42 0.8350(4) 0.8415(2) 0.3916(3) 0.0253(8) Uani d . 1 . . C
H42A 0.8010 0.8097 0.3269 0.030 Uiso calc R 1 . . H
C43 0.7074(4) 0.8360(3) 0.4431(3) 0.0258(8) Uani d . 1 . . C
H43A 0.6734 0.7717 0.4258 0.031 Uiso calc R 1 . . H
C44 0.5759(4) 0.8889(3) 0.4201(3) 0.0306(9) Uani d . 1 . . C
N5 0.7932(4) 1.0526(2) 0.6477(2) 0.0302(7) Uani d . 1 . . N
H5A 0.8883 1.0752 0.6575 0.045 Uiso calc R 1 . . H
H5B 0.7349 1.0819 0.6163 0.045 Uiso calc R 1 . . H
H5C 0.7905 0.9932 0.6158 0.045 Uiso calc R 1 . . H
C51 0.8325(4) 1.0195(3) 0.7922(3) 0.0322(9) Uani d . 1 . . C
C52 0.9587(5) 1.0616(3) 0.8495(3) 0.0410(10) Uani d . 1 . . C
H52 0.9884 1.1203 0.8524 0.049 Uiso calc R 1 . . H
C53 1.0416(5) 1.0196(4) 0.9023(3) 0.0508(12) Uani d . 1 . . C
H53 1.1275 1.0492 0.9407 0.061 Uiso calc R 1 . . H
C54 0.9988(6) 0.9348(4) 0.8987(3) 0.0542(13) Uani d . 1 . . C
H54 1.0552 0.9060 0.9351 0.065 Uiso calc R 1 . . H
C55 0.8754(6) 0.8916(4) 0.8431(4) 0.0549(13) Uani d . 1 . . C
H55 0.8469 0.8329 0.8410 0.066 Uiso calc R 1 . . H
C56 0.7910(5) 0.9335(3) 0.7894(3) 0.0427(10) Uani d . 1 . . C
H56 0.7055 0.9033 0.7511 0.051 Uiso calc R 1 . . H
C57 0.7368(4) 1.0653(3) 0.7365(3) 0.0314(9) Uani d . 1 . . C
H57 0.6348 1.0365 0.7236 0.038 Uiso calc R 1 . . H
C58 0.7233(5) 1.1647(3) 0.7827(3) 0.0440(11) Uani d . 1 . . C
H58A 0.6889 1.1742 0.8410 0.066 Uiso calc R 1 . . H
H58B 0.6518 1.1885 0.7457 0.066 Uiso calc R 1 . . H
H58C 0.8203 1.1955 0.7912 0.066 Uiso calc R 1 . . H
N6 0.7723(3) 1.1132(2) 0.4118(2) 0.0279(7) Uani d . 1 . . N
H6A 0.7806 1.0536 0.4025 0.042 Uiso calc R 1 . . H
H6B 0.7292 1.1385 0.4624 0.042 Uiso calc R 1 . . H
H6C 0.8641 1.1394 0.4181 0.042 Uiso calc R 1 . . H
C61 0.7167(4) 1.0619(3) 0.2471(3) 0.0314(9) Uani d . 1 . . C
C62 0.6992(4) 0.9701(3) 0.2277(3) 0.0338(9) Uani d . 1 . . C
H62 0.6619 0.9472 0.2697 0.041 Uiso calc R 1 . . H
C63 0.7353(5) 0.9109(3) 0.1476(3) 0.0388(10) Uani d . 1 . . C
H63 0.7252 0.8481 0.1358 0.047 Uiso calc R 1 . . H
C64 0.7861(5) 0.9443(3) 0.0852(3) 0.0442(11) Uani d . 1 . . C
H64 0.8104 0.9042 0.0303 0.053 Uiso calc R 1 . . H
C65 0.8017(5) 1.0358(3) 0.1024(3) 0.0455(11) Uani d . 1 . . C
H65 0.8357 1.0583 0.0592 0.055 Uiso calc R 1 . . H
C66 0.7676(5) 1.0949(3) 0.1832(3) 0.0383(10) Uani d . 1 . . C
H66 0.7788 1.1576 0.1950 0.046 Uiso calc R 1 . . H
C67 0.6783(4) 1.1269(3) 0.3333(3) 0.0343(9) Uani d . 1 . . C
H67 0.7018 1.1887 0.3331 0.041 Uiso calc R 1 . . H
C68 0.5173(5) 1.1218(3) 0.3457(3) 0.0478(11) Uani d . 1 . . C
H68A 0.4555 1.1318 0.2951 0.072 Uiso calc R 1 . . H
H68B 0.4993 1.1678 0.4014 0.072 Uiso calc R 1 . . H
H68C 0.4921 1.0625 0.3486 0.072 Uiso calc R 1 . . H
N7 1.2288(4) 0.9470(2) 0.3590(2) 0.0300(7) Uani d . 1 . . N
H7A 1.3211 0.9273 0.3484 0.045 Uiso calc R 1 . . H
H7B 1.1867 0.9146 0.3887 0.045 Uiso calc R 1 . . H
H7C 1.2359 1.0059 0.3929 0.045 Uiso calc R 1 . . H
C71 1.1992(4) 0.9896(3) 0.2205(3) 0.0301(8) Uani d . 1 . . C
C72 1.3086(5) 0.9576(3) 0.1651(3) 0.0368(9) Uani d . 1 . . C
H72 1.3485 0.9009 0.1607 0.044 Uiso calc R 1 . . H
C73 1.3597(5) 1.0075(3) 0.1167(3) 0.0423(10) Uani d . 1 . . C
H73 1.4348 0.9849 0.0796 0.051 Uiso calc R 1 . . H
C74 1.3029(5) 1.0897(3) 0.1215(3) 0.0416(10) Uani d . 1 . . C
H74 1.3377 1.1233 0.0874 0.050 Uiso calc R 1 . . H
C75 1.1952(5) 1.1228(3) 0.1763(3) 0.0422(10) Uani d . 1 . . C
H75 1.1565 1.1796 0.1804 0.051 Uiso calc R 1 . . H
C76 1.1433(5) 1.0734(3) 0.2256(3) 0.0359(9) Uani d . 1 . . C
H76 1.0691 1.0967 0.2631 0.043 Uiso calc R 1 . . H
C77 1.1343(4) 0.9359(3) 0.2716(3) 0.0323(9) Uani d . 1 . . C
H77 1.0350 0.9599 0.2856 0.039 Uiso calc R 1 . . H
C78 1.1111(5) 0.8373(3) 0.2201(3) 0.0449(11) Uani d . 1 . . C
H78A 1.0552 0.8294 0.1612 0.067 Uiso calc R 1 . . H
H78B 1.0554 0.8083 0.2532 0.067 Uiso calc R 1 . . H
H78C 1.2077 0.8101 0.2123 0.067 Uiso calc R 1 . . H
N8 0.2635(4) 0.5499(2) 0.6500(2) 0.0302(7) Uani d . 1 . . N
H8A 0.1742 0.5718 0.6651 0.045 Uiso calc R 1 . . H
H8B 0.2487 0.4970 0.6044 0.045 Uiso calc R 1 . . H
H8C 0.3136 0.5898 0.6323 0.045 Uiso calc R 1 . . H
C81 0.3805(4) 0.6202(3) 0.8072(3) 0.0319(8) Uani d . 1 . . C
C82 0.2649(5) 0.6701(3) 0.8462(3) 0.0441(10) Uani d . 1 . . C
H82 0.1652 0.6545 0.8193 0.053 Uiso calc R 1 . . H
C83 0.2955(6) 0.7427(3) 0.9242(3) 0.0545(13) Uani d . 1 . . C
H83 0.2167 0.7762 0.9510 0.065 Uiso calc R 1 . . H
C84 0.4418(6) 0.7662(3) 0.9631(3) 0.0553(13) Uani d . 1 . . C
H84 0.4627 0.8150 1.0172 0.066 Uiso calc R 1 . . H
C85 0.5558(6) 0.7188(3) 0.9233(3) 0.0562(13) Uani d . 1 . . C
H85 0.6556 0.7356 0.9492 0.067 Uiso calc R 1 . . H
C86 0.5256(5) 0.6464(3) 0.8454(3) 0.0440(11) Uani d . 1 . . C
H86 0.6052 0.6145 0.8179 0.053 Uiso calc R 1 . . H
C87 0.3522(4) 0.5351(3) 0.7295(3) 0.0303(8) Uani d . 1 . . C
H87 0.4506 0.5127 0.7116 0.036 Uiso calc R 1 . . H
C88 0.2734(5) 0.4620(3) 0.7542(3) 0.0366(9) Uani d . 1 . . C
H88A 0.3361 0.4476 0.8019 0.055 Uiso calc R 1 . . H
H88B 0.2549 0.4082 0.7015 0.055 Uiso calc R 1 . . H
H88C 0.1787 0.4835 0.7750 0.055 Uiso calc R 1 . . H
N9 0.1975(4) 0.6085(2) 0.4275(2) 0.0297(7) Uani d . 1 . . N
H9A 0.1218 0.6438 0.4190 0.045 Uiso calc R 1 . . H
H9B 0.2498 0.6345 0.4825 0.045 Uiso calc R 1 . . H
H9C 0.1599 0.5538 0.4239 0.045 Uiso calc R 1 . . H
C91 0.2154(4) 0.5588(3) 0.2637(3) 0.0312(9) Uani d . 1 . . C
C92 0.1000(5) 0.6014(3) 0.2300(3) 0.0410(10) Uani d . 1 . . C
H92 0.0627 0.6538 0.2688 0.049 Uiso calc R 1 . . H
C93 0.0389(6) 0.5691(3) 0.1415(3) 0.0510(12) Uani d . 1 . . C
H93 -0.0397 0.5993 0.1199 0.061 Uiso calc R 1 . . H
C94 0.0917(6) 0.4929(3) 0.0843(3) 0.0529(12) Uani d . 1 . . C
H94 0.0508 0.4712 0.0230 0.063 Uiso calc R 1 . . H
C95 0.2040(5) 0.4484(3) 0.1164(3) 0.0487(12) Uani d . 1 . . C
H95 0.2410 0.3962 0.0772 0.058 Uiso calc R 1 . . H
C96 0.2628(4) 0.4798(3) 0.2057(3) 0.0379(10) Uani d . 1 . . C
H96 0.3366 0.4471 0.2278 0.045 Uiso calc R 1 . . H
C97 0.2989(4) 0.5977(3) 0.3563(3) 0.0297(8) Uani d . 1 . . C
H97 0.3782 0.5561 0.3644 0.036 Uiso calc R 1 . . H
C98 0.3717(4) 0.6887(3) 0.3692(3) 0.0323(9) Uani d . 1 . . C
H98A 0.4420 0.6821 0.3255 0.049 Uiso calc R 1 . . H
H98B 0.4248 0.7125 0.4299 0.049 Uiso calc R 1 . . H
H98C 0.2954 0.7299 0.3605 0.049 Uiso calc R 1 . . H
N10 0.7098(4) 0.4554(2) 0.3678(2) 0.0288(7) Uani d . 1 . . N
H10A 0.7144 0.5074 0.4145 0.043 Uiso calc R 1 . . H
H10B 0.7664 0.4145 0.3843 0.043 Uiso calc R 1 . . H
H10C 0.6140 0.4339 0.3519 0.043 Uiso calc R 1 . . H
C101 0.7631(4) 0.3867(3) 0.2105(3) 0.0329(9) Uani d . 1 . . C
C102 0.6311(5) 0.3389(3) 0.1696(3) 0.0479(11) Uani d . 1 . . C
H102 0.5418 0.3551 0.1952 0.058 Uiso calc R 1 . . H
C103 0.6301(6) 0.2670(3) 0.0906(3) 0.0560(13) Uani d . 1 . . C
H103 0.5397 0.2344 0.0625 0.067 Uiso calc R 1 . . H
C104 0.7591(6) 0.2428(3) 0.0530(3) 0.0513(12) Uani d . 1 . . C
H104 0.7573 0.1947 -0.0016 0.062 Uiso calc R 1 . . H
C105 0.8908(6) 0.2887(3) 0.0952(3) 0.0530(12) Uani d . 1 . . C
H105 0.9805 0.2712 0.0704 0.064 Uiso calc R 1 . . H
C106 0.8927(5) 0.3605(3) 0.1740(3) 0.0422(10) Uani d . 1 . . C
H106 0.9839 0.3917 0.2028 0.051 Uiso calc R 1 . . H
C107 0.7667(4) 0.4725(3) 0.2900(3) 0.0298(8) Uani d . 1 . . C
H107 0.8725 0.4949 0.3088 0.036 Uiso calc R 1 . . H
C108 0.6793(5) 0.5453(3) 0.2653(3) 0.0373(9) Uani d . 1 . . C
H10D 0.5756 0.5242 0.2448 0.056 Uiso calc R 1 . . H
H10E 0.7222 0.5593 0.2174 0.056 Uiso calc R 1 . . H
H10F 0.6838 0.5992 0.3179 0.056 Uiso calc R 1 . . H
N11 0.3122(4) -0.1098(2) 0.5935(2) 0.0292(7) Uani d . 1 . . N
H11A 0.2482 -0.1340 0.5426 0.044 Uiso calc R 1 . . H
H11B 0.3997 -0.1379 0.5878 0.044 Uiso calc R 1 . . H
H11C 0.3286 -0.0504 0.6026 0.044 Uiso calc R 1 . . H
C111 0.3322(5) -0.0623(3) 0.7581(3) 0.0335(9) Uani d . 1 . . C
C112 0.3330(5) 0.0309(3) 0.7847(3) 0.0395(10) Uani d . 1 . . C
H112 0.2780 0.0593 0.7475 0.047 Uiso calc R 1 . . H
C113 0.4122(5) 0.0826(3) 0.8643(3) 0.0404(10) Uani d . 1 . . C
H113 0.4114 0.1460 0.8813 0.049 Uiso calc R 1 . . H
C114 0.4926(5) 0.0425(3) 0.9191(3) 0.0419(10) Uani d . 1 . . C
H114 0.5476 0.0780 0.9737 0.050 Uiso calc R 1 . . H
C115 0.4923(5) -0.0502(3) 0.8937(3) 0.0458(11) Uani d . 1 . . C
H115 0.5472 -0.0781 0.9315 0.055 Uiso calc R 1 . . H
C116 0.4133(5) -0.1025(3) 0.8142(3) 0.0395(10) Uani d . 1 . . C
H116 0.4141 -0.1659 0.7977 0.047 Uiso calc R 1 . . H
C117 0.2462(5) -0.1215(3) 0.6721(3) 0.0391(10) Uani d . 1 . . C
H117 0.2586 -0.1850 0.6701 0.047 Uiso calc R 1 . . H
C118 0.0870(5) -0.1064(4) 0.6636(3) 0.0528(12) Uani d . 1 . . C
H11D 0.0470 -0.1080 0.7176 0.079 Uiso calc R 1 . . H
H11E 0.0366 -0.1532 0.6114 0.079 Uiso calc R 1 . . H
H11F 0.0708 -0.0477 0.6560 0.079 Uiso calc R 1 . . H
N12 0.7332(3) 0.3980(2) 0.5934(2) 0.0295(7) Uani d . 1 . . N
H12A 0.6605 0.3603 0.5974 0.044 Uiso calc R 1 . . H
H12B 0.7678 0.3755 0.5395 0.044 Uiso calc R 1 . . H
H12C 0.6956 0.4527 0.5986 0.044 Uiso calc R 1 . . H
C121 0.8077(5) 0.4427(3) 0.7591(3) 0.0341(9) Uani d . 1 . . C
C122 0.7022(5) 0.3963(3) 0.7861(3) 0.0448(11) Uani d . 1 . . C
H122 0.6525 0.3440 0.7443 0.054 Uiso calc R 1 . . H
C123 0.6689(6) 0.4259(4) 0.8738(4) 0.0577(13) Uani d . 1 . . C
H123 0.5967 0.3939 0.8916 0.069 Uiso calc R 1 . . H
C124 0.7402(6) 0.5012(4) 0.9342(4) 0.0597(15) Uani d . 1 . . C
H124 0.7190 0.5205 0.9944 0.072 Uiso calc R 1 . . H
C125 0.8429(6) 0.5494(4) 0.9084(3) 0.0580(14) Uani d . 1 . . C
H125 0.8906 0.6022 0.9505 0.070 Uiso calc R 1 . . H
C126 0.8765(5) 0.5210(3) 0.8215(3) 0.0441(10) Uani d . 1 . . C
H126 0.9465 0.5547 0.8039 0.053 Uiso calc R 1 . . H
C127 0.8584(4) 0.4074(3) 0.6675(3) 0.0299(8) Uani d . 1 . . C
H127 0.9347 0.4511 0.6633 0.036 Uiso calc R 1 . . H
C128 0.9282(4) 0.3173(3) 0.6511(3) 0.0367(9) Uani d . 1 . . C
H12E 1.0124 0.3222 0.6973 0.055 Uiso calc R 1 . . H
H12F 0.9630 0.2985 0.5920 0.055 Uiso calc R 1 . . H
H12G 0.8545 0.2729 0.6532 0.055 Uiso calc R 1 . . H
O1 0.2387(6) 0.2634(3) 0.8082(3) 0.0857(13) Uani d . 1 . . O
H1 0.1817 0.2267 0.7671 0.129 Uiso calc R 1 . . H
C1 0.1652(10) 0.3027(6) 0.8748(5) 0.109(3) Uani d . 1 . . C
H1A 0.2212 0.3569 0.9143 0.164 Uiso calc R 1 . . H
H1B 0.1510 0.2618 0.9086 0.164 Uiso calc R 1 . . H
H1C 0.0683 0.3190 0.8517 0.164 Uiso calc R 1 . . H
O2 0.5884(5) 0.7303(3) 0.1910(3) 0.0862(14) Uani d . 1 . . O
H2 0.5541 0.7735 0.2289 0.129 Uiso calc R 1 . . H
C2 0.4731(12) 0.6745(6) 0.1372(6) 0.115(3) Uani d . 1 . . C
H2A 0.4381 0.6355 0.1685 0.173 Uiso calc R 1 . . H
H2B 0.5078 0.6378 0.0814 0.173 Uiso calc R 1 . . H
H2C 0.3916 0.7106 0.1237 0.173 Uiso calc R 1 . . H

loop_
_atom_site_aniso_label
_atom_site_aniso_U_11
_atom_site_aniso_U_22
_atom_site_aniso_U_33
_atom_site_aniso_U_12
_atom_site_aniso_U_13
_atom_site_aniso_U_23
O12 0.0239(14) 0.0272(14) 0.0409(16) 0.0028(11) 0.0060(11) 0.0093(12)
O11 0.0237(13) 0.0246(15) 0.0435(16) 0.0023(11) 0.0047(12) 0.0113(12)
O13 0.0316(15) 0.0381(17) 0.0410(17) -0.0022(12) 0.0089(13) 0.0097(13)
O14 0.0499(19) 0.0361(18) 0.0464(19) -0.0219(14) 0.0033(15) 0.0015(15)
O15 0.0243(14) 0.0279(14) 0.0421(17) 0.0045(11) 0.0085(12) 0.0149(13)
O16 0.0302(15) 0.0262(14) 0.0323(15) 0.0011(11) 0.0028(11) 0.0109(12)
C11 0.0246(19) 0.025(2) 0.027(2) 0.0008(15) 0.0008(15) 0.0084(15)
C12 0.0193(18) 0.0232(19) 0.036(2) 0.0015(14) 0.0052(15) 0.0092(16)
C13 0.0239(19) 0.0233(19) 0.033(2) 0.0024(15) 0.0055(16) 0.0050(16)
C14 0.0212(19) 0.030(2) 0.047(3) 0.0021(15) 0.0041(17) 0.019(2)
O21 0.0283(14) 0.0235(15) 0.0466(17) -0.0030(11) -0.0025(12) 0.0137(12)
O22 0.0254(14) 0.0356(15) 0.0372(15) 0.0045(11) 0.0068(11) 0.0159(13)
O23 0.0292(15) 0.0315(15) 0.0332(16) 0.0010(11) 0.0093(12) 0.0088(12)
O24 0.084(3) 0.073(3) 0.043(2) -0.053(2) 0.0091(19) 0.0012(18)
O25 0.0324(15) 0.0243(14) 0.0415(17) 0.0038(11) 0.0085(12) 0.0138(12)
O26 0.0259(14) 0.0346(15) 0.0269(14) 0.0025(11) 0.0008(11) 0.0107(12)
C21 0.0218(19) 0.032(2) 0.0252(19) -0.0023(15) -0.0017(14) 0.0087(16)
C22 0.029(2) 0.0191(18) 0.030(2) 0.0035(15) 0.0023(16) 0.0061(15)
C23 0.0206(18) 0.0231(19) 0.030(2) 0.0011(14) 0.0020(15) 0.0091(16)
C24 0.0259(19) 0.025(2) 0.033(2) -0.0020(15) -0.0006(16) 0.0063(17)
O31 0.0260(14) 0.0232(14) 0.0432(16) 0.0020(10) 0.0057(12) 0.0120(12)
O32 0.0261(14) 0.0242(14) 0.0386(15) -0.0003(11) 0.0024(12) 0.0103(12)
O33 0.0325(16) 0.0440(18) 0.0383(17) 0.0071(13) -0.0038(13) 0.0115(14)
O34 0.0496(19) 0.0384(18) 0.0453(18) 0.0191(14) 0.0012(14) 0.0014(14)
O35 0.0268(14) 0.0231(14) 0.0422(17) -0.0006(11) 0.0012(12) 0.0121(12)
O36 0.0261(14) 0.0313(15) 0.0304(15) -0.0006(11) 0.0024(11) 0.0107(12)
C31 0.0238(19) 0.025(2) 0.029(2) 0.0032(15) 0.0063(15) 0.0095(16)
C32 0.0200(18) 0.027(2) 0.033(2) 0.0007(15) 0.0019(15) 0.0098(16)
C33 0.0217(18) 0.0224(19) 0.034(2) -0.0007(14) -0.0004(15) 0.0071(16)
C34 0.0233(19) 0.025(2) 0.046(2) 0.0023(15) 0.0044(17) 0.0121(18)
O41 0.0285(14) 0.0252(15) 0.0425(16) 0.0039(11) 0.0067(12) 0.0116(12)
O42 0.0207(13) 0.0354(15) 0.0348(15) 0.0006(11) 0.0022(11) 0.0121(12)
O43 0.0264(14) 0.0358(16) 0.0433(17) 0.0048(11) 0.0003(12) 0.0159(13)
O44 0.099(3) 0.080(3) 0.046(2) 0.067(3) -0.005(2) -0.0083(19)
O45 0.0286(15) 0.0247(14) 0.0439(17) -0.0010(11) -0.0025(12) 0.0156(13)
O46 0.0297(15) 0.0344(15) 0.0317(15) -0.0010(12) 0.0036(12) 0.0124(12)
C41 0.0231(19) 0.027(2) 0.030(2) 0.0014(15) 0.0045(16) 0.0070(16)
C42 0.027(2) 0.0185(18) 0.030(2) -0.0011(14) 0.0014(15) 0.0083(15)
C43 0.0218(18) 0.025(2) 0.031(2) 0.0027(14) 0.0038(15) 0.0092(16)
C44 0.028(2) 0.030(2) 0.034(2) 0.0033(15) 0.0036(17) 0.0103(18)
N5 0.0271(17) 0.0324(18) 0.0318(18) 0.0016(13) 0.0019(14) 0.0119(15)
C51 0.029(2) 0.038(2) 0.030(2) 0.0014(16) 0.0066(16) 0.0094(17)
C52 0.032(2) 0.050(3) 0.040(2) 0.0007(18) 0.0024(19) 0.014(2)
C53 0.037(2) 0.077(4) 0.042(3) 0.009(2) 0.004(2) 0.025(3)
C54 0.049(3) 0.080(4) 0.048(3) 0.021(3) 0.010(2) 0.039(3)
C55 0.064(3) 0.057(3) 0.060(3) 0.013(2) 0.022(3) 0.036(3)
C56 0.041(2) 0.046(3) 0.045(3) 0.0027(19) 0.011(2) 0.019(2)
C57 0.0241(19) 0.039(2) 0.031(2) 0.0008(16) 0.0030(15) 0.0114(18)
C58 0.050(3) 0.045(3) 0.038(2) 0.016(2) 0.008(2) 0.013(2)
N6 0.0242(16) 0.0269(17) 0.0293(17) 0.0012(13) 0.0019(13) 0.0049(14)
C61 0.0224(19) 0.041(2) 0.030(2) 0.0033(16) 0.0005(15) 0.0112(18)
C62 0.031(2) 0.038(2) 0.033(2) 0.0017(16) 0.0045(16) 0.0122(18)
C63 0.035(2) 0.042(2) 0.037(2) 0.0034(18) -0.0020(18) 0.0114(19)
C64 0.040(2) 0.054(3) 0.032(2) 0.005(2) 0.0087(18) 0.003(2)
C65 0.041(3) 0.064(3) 0.036(2) -0.003(2) 0.013(2) 0.019(2)
C66 0.035(2) 0.041(2) 0.039(2) -0.0032(18) 0.0013(18) 0.014(2)
C67 0.032(2) 0.039(2) 0.033(2) 0.0056(17) 0.0028(17) 0.0132(18)
C68 0.033(2) 0.066(3) 0.039(2) 0.007(2) 0.0031(19) 0.010(2)
N7 0.0268(17) 0.0302(18) 0.0336(18) 0.0019(13) 0.0037(14) 0.0111(15)
C71 0.0274(19) 0.031(2) 0.031(2) 0.0007(15) 0.0036(15) 0.0084(17)
C72 0.035(2) 0.036(2) 0.043(2) 0.0083(17) 0.0128(18) 0.0149(19)
C73 0.047(3) 0.045(3) 0.036(2) 0.002(2) 0.012(2) 0.011(2)
C74 0.040(2) 0.050(3) 0.040(2) 0.0008(19) 0.0012(19) 0.023(2)
C75 0.048(3) 0.037(2) 0.046(3) 0.0104(19) 0.004(2) 0.020(2)
C76 0.033(2) 0.038(2) 0.035(2) 0.0073(17) 0.0040(17) 0.0103(18)
C77 0.027(2) 0.037(2) 0.033(2) 0.0013(16) 0.0034(16) 0.0112(18)
C78 0.051(3) 0.039(3) 0.042(3) -0.010(2) 0.000(2) 0.012(2)
N8 0.0253(17) 0.0313(18) 0.0349(18) 0.0003(13) 0.0007(14) 0.0131(15)
C81 0.033(2) 0.032(2) 0.031(2) 0.0017(16) 0.0023(16) 0.0119(17)
C82 0.041(2) 0.038(2) 0.045(3) 0.0026(19) 0.001(2) 0.004(2)
C83 0.060(3) 0.045(3) 0.047(3) 0.012(2) 0.004(2) 0.000(2)
C84 0.072(4) 0.041(3) 0.045(3) 0.001(2) -0.005(2) 0.006(2)
C85 0.052(3) 0.046(3) 0.056(3) -0.003(2) -0.016(2) 0.006(2)
C86 0.032(2) 0.045(3) 0.047(3) -0.0014(18) -0.0031(19) 0.006(2)
C87 0.0262(19) 0.031(2) 0.036(2) 0.0041(16) 0.0007(16) 0.0144(17)
C88 0.039(2) 0.032(2) 0.039(2) -0.0014(17) 0.0037(18) 0.0127(18)
N9 0.0261(17) 0.0283(17) 0.0350(18) -0.0010(13) 0.0015(14) 0.0115(14)
C91 0.026(2) 0.033(2) 0.037(2) -0.0005(16) 0.0034(16) 0.0142(18)
C92 0.041(2) 0.041(3) 0.038(2) 0.0058(19) 0.0007(19) 0.010(2)
C93 0.054(3) 0.054(3) 0.044(3) 0.015(2) 0.000(2) 0.017(2)
C94 0.059(3) 0.055(3) 0.038(3) 0.002(2) -0.003(2) 0.009(2)
C95 0.041(3) 0.047(3) 0.047(3) 0.006(2) 0.006(2) -0.001(2)
C96 0.030(2) 0.037(2) 0.042(2) 0.0043(17) 0.0023(18) 0.0075(19)
C97 0.0224(19) 0.033(2) 0.036(2) 0.0048(15) 0.0044(15) 0.0144(17)
C98 0.0264(19) 0.030(2) 0.042(2) -0.0022(15) 0.0045(17) 0.0125(18)
N10 0.0267(17) 0.0280(18) 0.0320(18) 0.0009(13) 0.0029(13) 0.0103(14)
C101 0.033(2) 0.030(2) 0.037(2) 0.0036(16) 0.0064(17) 0.0124(18)
C102 0.036(2) 0.041(3) 0.057(3) 0.0024(19) 0.007(2) 0.001(2)
C103 0.055(3) 0.049(3) 0.050(3) 0.000(2) 0.000(2) 0.000(2)
C104 0.074(4) 0.039(3) 0.034(2) 0.005(2) 0.011(2) 0.001(2)
C105 0.059(3) 0.054(3) 0.047(3) 0.011(2) 0.026(2) 0.010(2)
C106 0.035(2) 0.045(3) 0.043(3) 0.0019(19) 0.0078(19) 0.008(2)
C107 0.0270(19) 0.028(2) 0.034(2) -0.0026(15) 0.0042(16) 0.0097(17)
C108 0.039(2) 0.036(2) 0.039(2) 0.0032(17) 0.0015(18) 0.0143(19)
N11 0.0274(17) 0.0300(18) 0.0295(17) 0.0005(13) 0.0011(13) 0.0095(14)
C111 0.032(2) 0.037(2) 0.030(2) -0.0040(17) 0.0057(17) 0.0093(18)
C112 0.035(2) 0.048(3) 0.038(2) 0.0011(18) 0.0057(18) 0.018(2)
C113 0.044(2) 0.032(2) 0.042(3) -0.0044(18) 0.009(2) 0.0069(19)
C114 0.045(3) 0.042(3) 0.032(2) -0.0092(19) 0.0053(19) 0.0018(19)
C115 0.042(3) 0.055(3) 0.039(3) 0.003(2) 0.003(2) 0.014(2)
C116 0.042(2) 0.037(2) 0.038(2) 0.0011(19) 0.0085(19) 0.009(2)
C117 0.034(2) 0.051(3) 0.031(2) -0.0120(19) 0.0035(17) 0.0115(19)
C118 0.038(3) 0.068(3) 0.047(3) 0.002(2) 0.003(2) 0.013(2)
N12 0.0240(17) 0.0291(17) 0.0365(18) 0.0036(13) 0.0040(14) 0.0122(14)
C121 0.033(2) 0.030(2) 0.038(2) 0.0060(17) -0.0002(18) 0.0091(18)
C122 0.048(3) 0.047(3) 0.041(3) 0.000(2) 0.010(2) 0.015(2)
C123 0.059(3) 0.074(4) 0.049(3) 0.006(3) 0.011(3) 0.030(3)
C124 0.059(3) 0.081(4) 0.038(3) 0.019(3) 0.007(2) 0.017(3)
C125 0.056(3) 0.062(3) 0.040(3) 0.012(3) -0.006(2) -0.001(2)
C126 0.036(2) 0.039(2) 0.047(3) 0.0040(18) -0.0054(19) 0.003(2)
C127 0.0212(18) 0.028(2) 0.039(2) -0.0012(14) 0.0005(16) 0.0107(17)
C128 0.028(2) 0.033(2) 0.052(3) 0.0049(16) 0.0050(18) 0.0171(19)
O1 0.095(3) 0.065(3) 0.073(3) 0.004(2) -0.004(3) -0.006(2)
C1 0.124(7) 0.132(7) 0.082(5) 0.002(6) 0.036(5) 0.040(5)
O2 0.084(3) 0.071(3) 0.085(3) -0.022(2) 0.024(3) -0.005(2)
C2 0.149(8) 0.121(7) 0.095(6) 0.027(6) 0.021(6) 0.060(6)

loop_
_atom_type_symbol
_atom_type_description
_atom_type_scat_dispersion_real
_atom_type_scat_dispersion_imag
_atom_type_scat_source
C C 0.0033 0.0000 'International Tables Vol C Tables 4.2.6.8 and 6.1.1.4'
H H 0.0000 0.0000 'International Tables Vol C Tables 4.2.6.8 and 6.1.1.4'
N N 0.0061 0.0000 'International Tables Vol C Tables 4.2.6.8 and 6.1.1.4'
O O 0.0106 0.0000 'International Tables Vol C Tables 4.2.6.8 and 6.1.1.4'

loop_
_geom_angle_atom_site_label_1
_geom_angle_atom_site_label_2
_geom_angle_atom_site_label_3
_geom_angle
C12 O15 H15 109.5
C13 O16 H16 109.5
O12 C11 O11 124.2(3)
O12 C11 C12 118.4(3)
O11 C11 C12 117.4(3)
O15 C12 C13 111.3(3)
O15 C12 C11 111.2(3)
C13 C12 C11 111.2(3)
O15 C12 H12D 107.6
C13 C12 H12D 107.6
C11 C12 H12D 107.6
O16 C13 C12 107.7(3)
O16 C13 C14 112.4(3)
C12 C13 C14 111.4(3)
O16 C13 H13A 108.4
C12 C13 H13A 108.4
C14 C13 H13A 108.4
O14 C14 O13 125.6(4)
O14 C14 C13 117.6(3)
O13 C14 C13 116.8(4)
C22 O25 H25 109.5
C23 O26 H26 109.5
O21 C21 O22 124.7(3)
O21 C21 C22 117.3(3)
O22 C21 C22 117.9(3)
O25 C22 C23 111.6(3)
O25 C22 C21 112.1(3)
C23 C22 C21 110.6(3)
O25 C22 H22A 107.5
C23 C22 H22A 107.5
C21 C22 H22A 107.5
O26 C23 C22 108.3(3)
O26 C23 C24 112.3(3)
C22 C23 C24 111.3(3)
O26 C23 H23A 108.3
C22 C23 H23A 108.3
C24 C23 H23A 108.3
O24 C24 O23 124.8(4)
O24 C24 C23 117.5(3)
O23 C24 C23 117.6(3)
C32 O35 H35 109.5
C33 O36 H36 109.5
O32 C31 O31 125.0(3)
O32 C31 C32 118.4(3)
O31 C31 C32 116.6(3)
O35 C32 C33 111.2(3)
O35 C32 C31 110.9(3)
C33 C32 C31 111.3(3)
O35 C32 H32A 107.7
C33 C32 H32A 107.7
C31 C32 H32A 107.7
O36 C33 C32 107.9(3)
O36 C33 C34 111.8(3)
C32 C33 C34 110.9(3)
O36 C33 H33A 108.7
C32 C33 H33A 108.7
C34 C33 H33A 108.7
O34 C34 O33 125.4(4)
O34 C34 C33 118.0(4)
O33 C34 C33 116.6(3)
C42 O45 H45 109.5
C43 O46 H46 109.5
O42 C41 O41 124.3(3)
O42 C41 C42 118.3(3)
O41 C41 C42 117.3(3)
O45 C42 C43 112.0(3)
O45 C42 C41 111.9(3)
C43 C42 C41 110.9(3)
O45 C42 H42A 107.3
C43 C42 H42A 107.3
C41 C42 H42A 107.3
O46 C43 C42 107.9(3)
O46 C43 C44 112.9(3)
C42 C43 C44 111.5(3)
O46 C43 H43A 108.1
C42 C43 H43A 108.1
C44 C43 H43A 108.1
O44 C44 O43 124.1(4)
O44 C44 C43 117.8(4)
O43 C44 C43 118.2(3)
C57 N5 H5A 109.5
C57 N5 H5B 109.5
H5A N5 H5B 109.5
C57 N5 H5C 109.5
H5A N5 H5C 109.5
H5B N5 H5C 109.5
C56 C51 C52 118.2(4)
C56 C51 C57 119.4(4)
C52 C51 C57 122.4(4)
C53 C52 C51 121.3(4)
C53 C52 H52 119.3
C51 C52 H52 119.3
C54 C53 C52 119.6(5)
C54 C53 H53 120.2
C52 C53 H53 120.2
C55 C54 C53 120.5(4)
C55 C54 H54 119.8
C53 C54 H54 119.8
C54 C55 C56 120.3(5)
C54 C55 H55 119.8
C56 C55 H55 119.8
C51 C56 C55 120.1(5)
C51 C56 H56 120.0
C55 C56 H56 120.0
N5 C57 C51 111.5(3)
N5 C57 C58 108.3(3)
C51 C57 C58 113.9(3)
N5 C57 H57 107.6
C51 C57 H57 107.6
C58 C57 H57 107.6
C57 C58 H58A 109.5
C57 C58 H58B 109.5
H58A C58 H58B 109.5
C57 C58 H58C 109.5
H58A C58 H58C 109.5
H58B C58 H58C 109.5
C67 N6 H6A 109.5
C67 N6 H6B 109.5
H6A N6 H6B 109.5
C67 N6 H6C 109.5
H6A N6 H6C 109.5
H6B N6 H6C 109.5
C62 C61 C66 118.8(4)
C62 C61 C67 121.9(4)
C66 C61 C67 119.3(4)
C61 C62 C63 121.1(4)
C61 C62 H62 119.4
C63 C62 H62 119.4
C64 C63 C62 119.5(4)
C64 C63 H63 120.3
C62 C63 H63 120.3
C65 C64 C63 120.4(4)
C65 C64 H64 119.8
C63 C64 H64 119.8
C64 C65 C66 120.0(4)
C64 C65 H65 120.0
C66 C65 H65 120.0
C65 C66 C61 120.2(4)
C65 C66 H66 119.9
C61 C66 H66 119.9
N6 C67 C68 109.2(3)
N6 C67 C61 110.4(3)
C68 C67 C61 113.9(4)
N6 C67 H67 107.7
C68 C67 H67 107.7
C61 C67 H67 107.7
C67 C68 H68A 109.5
C67 C68 H68B 109.5
H68A C68 H68B 109.5
C67 C68 H68C 109.5
H68A C68 H68C 109.5
H68B C68 H68C 109.5
C77 N7 H7A 109.5
C77 N7 H7B 109.5
H7A N7 H7B 109.5
C77 N7 H7C 109.5
H7A N7 H7C 109.5
H7B N7 H7C 109.5
C72 C71 C76 118.2(4)
C72 C71 C77 122.8(4)
C76 C71 C77 119.0(3)
C73 C72 C71 120.6(4)
C73 C72 H72 119.7
C71 C72 H72 119.7
C72 C73 C74 120.8(4)
C72 C73 H73 119.6
C74 C73 H73 119.6
C75 C74 C73 119.5(4)
C75 C74 H74 120.3
C73 C74 H74 120.3
C74 C75 C76 120.3(4)
C74 C75 H75 119.9
C76 C75 H75 119.9
C75 C76 C71 120.6(4)
C75 C76 H76 119.7
C71 C76 H76 119.7
N7 C77 C78 108.8(3)
N7 C77 C71 111.3(3)
C78 C77 C71 113.9(3)
N7 C77 H77 107.5
C78 C77 H77 107.5
C71 C77 H77 107.5
C77 C78 H78A 109.5
C77 C78 H78B 109.5
H78A C78 H78B 109.5
C77 C78 H78C 109.5
H78A C78 H78C 109.5
H78B C78 H78C 109.5
C87 N8 H8A 109.5
C87 N8 H8B 109.5
H8A N8 H8B 109.5
C87 N8 H8C 109.5
H8A N8 H8C 109.5
H8B N8 H8C 109.5
C86 C81 C82 119.0(4)
C86 C81 C87 118.8(3)
C82 C81 C87 122.1(4)
C83 C82 C81 120.1(4)
C83 C82 H82 119.9
C81 C82 H82 119.9
C82 C83 C84 120.0(4)
C82 C83 H83 120.0
C84 C83 H83 120.0
C85 C84 C83 119.9(5)
C85 C84 H84 120.0
C83 C84 H84 120.0
C84 C85 C86 120.2(5)
C84 C85 H85 119.9
C86 C85 H85 119.9
C85 C86 C81 120.7(4)
C85 C86 H86 119.6
C81 C86 H86 119.6
N8 C87 C81 112.1(3)
N8 C87 C88 109.2(3)
C81 C87 C88 112.0(3)
N8 C87 H87 107.8
C81 C87 H87 107.8
C88 C87 H87 107.8
C87 C88 H88A 109.5
C87 C88 H88B 109.5
H88A C88 H88B 109.5
C87 C88 H88C 109.5
H88A C88 H88C 109.5
H88B C88 H88C 109.5
C97 N9 H9A 109.5
C97 N9 H9B 109.5
H9A N9 H9B 109.5
C97 N9 H9C 109.5
H9A N9 H9C 109.5
H9B N9 H9C 109.5
C92 C91 C96 117.6(4)
C92 C91 C97 123.2(4)
C96 C91 C97 119.0(3)
C93 C92 C91 121.3(4)
C93 C92 H92 119.3
C91 C92 H92 119.3
C92 C93 C94 120.1(5)
C92 C93 H93 120.0
C94 C93 H93 120.0
C95 C94 C93 119.7(4)
C95 C94 H94 120.2
C93 C94 H94 120.2
C94 C95 C96 120.1(4)
C94 C95 H95 120.0
C96 C95 H95 120.0
C95 C96 C91 121.1(4)
C95 C96 H96 119.5
C91 C96 H96 119.5
C91 C97 N9 111.4(3)
C91 C97 C98 111.2(3)
N9 C97 C98 108.5(3)
C91 C97 H97 108.6
N9 C97 H97 108.6
C98 C97 H97 108.6
C97 C98 H98A 109.5
C97 C98 H98B 109.5
H98A C98 H98B 109.5
C97 C98 H98C 109.5
H98A C98 H98C 109.5
H98B C98 H98C 109.5
C107 N10 H10A 109.5
C107 N10 H10B 109.5
H10A N10 H10B 109.5
C107 N10 H10C 109.5
H10A N10 H10C 109.5
H10B N10 H10C 109.5
C106 C101 C102 119.4(4)
C106 C101 C107 118.8(4)
C102 C101 C107 121.6(4)
C101 C102 C103 119.7(4)
C101 C102 H102 120.1
C103 C102 H102 120.1
C104 C103 C102 120.6(5)
C104 C103 H103 119.7
C102 C103 H103 119.7
C103 C104 C105 119.5(4)
C103 C104 H104 120.2
C105 C104 H104 120.2
C104 C105 C106 120.2(4)
C104 C105 H105 119.9
C106 C105 H105 119.9
C101 C106 C105 120.5(4)
C101 C106 H106 119.7
C105 C106 H106 119.7
N10 C107 C108 110.1(3)
N10 C107 C101 111.3(3)
C108 C107 C101 111.8(3)
N10 C107 H107 107.9
C108 C107 H107 107.9
C101 C107 H107 107.9
C107 C108 H10D 109.5
C107 C108 H10E 109.5
H10D C108 H10E 109.5
C107 C108 H10F 109.5
H10D C108 H10F 109.5
H10E C108 H10F 109.5
C117 N11 H11A 109.5
C117 N11 H11B 109.5
H11A N11 H11B 109.5
C117 N11 H11C 109.5
H11A N11 H11C 109.5
H11B N11 H11C 109.5
C112 C111 C116 118.4(4)
C112 C111 C117 122.9(4)
C116 C111 C117 118.7(4)
C113 C112 C111 121.1(4)
C113 C112 H112 119.5
C111 C112 H112 119.5
C114 C113 C112 120.2(4)
C114 C113 H113 119.9
C112 C113 H113 119.9
C113 C114 C115 119.4(4)
C113 C114 H114 120.3
C115 C114 H114 120.3
C116 C115 C114 120.8(4)
C116 C115 H115 119.6
C114 C115 H115 119.6
C115 C116 C111 120.1(4)
C115 C116 H116 119.9
C111 C116 H116 119.9
C118 C117 C111 114.2(4)
C118 C117 N11 110.0(4)
C111 C117 N11 109.5(3)
C118 C117 H117 107.6
C111 C117 H117 107.6
N11 C117 H117 107.6
C117 C118 H11D 109.5
C117 C118 H11E 109.5
H11D C118 H11E 109.5
C117 C118 H11F 109.5
H11D C118 H11F 109.5
H11E C118 H11F 109.5
C127 N12 H12A 109.5
C127 N12 H12B 109.5
H12A N12 H12B 109.5
C127 N12 H12C 109.5
H12A N12 H12C 109.5
H12B N12 H12C 109.5
C122 C121 C126 118.5(4)
C122 C121 C127 122.1(4)
C126 C121 C127 119.2(4)
C121 C122 C123 120.6(5)
C121 C122 H122 119.7
C123 C122 H122 119.7
C124 C123 C122 119.9(5)
C124 C123 H123 120.0
C122 C123 H123 120.0
C123 C124 C125 120.4(5)
C123 C124 H124 119.8
C125 C124 H124 119.8
C126 C125 C124 120.2(5)
C126 C125 H125 119.9
C124 C125 H125 119.9
C125 C126 C121 120.3(5)
C125 C126 H126 119.9
C121 C126 H126 119.9
N12 C127 C121 112.2(3)
N12 C127 C128 107.9(3)
C121 C127 C128 112.5(3)
N12 C127 H127 108.0
C121 C127 H127 108.0
C128 C127 H127 108.0
C127 C128 H12E 109.5
C127 C128 H12F 109.5
H12E C128 H12F 109.5
C127 C128 H12G 109.5
H12E C128 H12G 109.5
H12F C128 H12G 109.5
C1 O1 H1 109.5
O1 C1 H1A 109.5
O1 C1 H1B 109.5
H1A C1 H1B 109.5
O1 C1 H1C 109.5
H1A C1 H1C 109.5
H1B C1 H1C 109.5
C2 O2 H2 109.5
O2 C2 H2A 109.5
O2 C2 H2B 109.5
H2A C2 H2B 109.5
O2 C2 H2C 109.5
H2A C2 H2C 109.5
H2B C2 H2C 109.5

loop_
_geom_bond_atom_site_label_1
_geom_bond_atom_site_label_2
_geom_bond_site_symmetry_2
_geom_bond_distance
_geom_bond_publ_flag
O12 C11 . 1.259(4) ?
O11 C11 . 1.261(5) ?
O13 C14 . 1.265(5) ?
O14 C14 . 1.249(5) ?
O15 C12 . 1.420(4) ?
O15 H15 . 0.84 ?
O16 C13 . 1.424(5) ?
O16 H16 . 0.84 ?
C11 C12 . 1.534(5) ?
C12 C13 . 1.525(5) ?
C12 H12D . 1.00 ?
C13 C14 . 1.535(5) ?
C13 H13A . 1.00 ?
O21 C21 . 1.259(5) ?
O22 C21 . 1.263(5) ?
O23 C24 . 1.264(5) ?
O24 C24 . 1.238(5) ?
O25 C22 . 1.416(4) ?
O25 H25 . 0.84 ?
O26 C23 . 1.426(4) ?
O26 H26 . 0.84 ?
C21 C22 . 1.543(5) ?
C22 C23 . 1.519(5) ?
C22 H22A . 1.00 ?
C23 C24 . 1.539(5) ?
C23 H23A . 1.00 ?
O31 C31 . 1.261(5) ?
O32 C31 . 1.250(5) ?
O33 C34 . 1.257(5) ?
O34 C34 . 1.242(5) ?
O35 C32 . 1.429(4) ?
O35 H35 . 0.84 ?
O36 C33 . 1.429(5) ?
O36 H36 . 0.84 ?
C31 C32 . 1.543(5) ?
C32 C33 . 1.521(5) ?
C32 H32A . 1.00 ?
C33 C34 . 1.542(5) ?
C33 H33A . 1.00 ?
O41 C41 . 1.267(5) ?
O42 C41 . 1.257(5) ?
O43 C44 . 1.253(5) ?
O44 C44 . 1.231(5) ?
O45 C42 . 1.417(4) ?
O45 H45 . 0.84 ?
O46 C43 . 1.426(5) ?
O46 H46 . 0.84 ?
C41 C42 . 1.542(5) ?
C42 C43 . 1.515(5) ?
C42 H42A . 1.00 ?
C43 C44 . 1.533(5) ?
C43 H43A . 1.00 ?
N5 C57 . 1.513(5) ?
N5 H5A . 0.91 ?
N5 H5B . 0.91 ?
N5 H5C . 0.91 ?
C51 C56 . 1.393(6) ?
C51 C52 . 1.395(6) ?
C51 C57 . 1.514(6) ?
C52 C53 . 1.385(6) ?
C52 H52 . 0.95 ?
C53 C54 . 1.375(8) ?
C53 H53 . 0.95 ?
C54 C55 . 1.370(8) ?
C54 H54 . 0.95 ?
C55 C56 . 1.401(7) ?
C55 H55 . 0.95 ?
C56 H56 . 0.95 ?
C57 C58 . 1.516(6) ?
C57 H57 . 1.00 ?
C58 H58A . 0.98 ?
C58 H58B . 0.98 ?
C58 H58C . 0.98 ?
N6 C67 . 1.501(5) ?
N6 H6A . 0.91 ?
N6 H6B . 0.91 ?
N6 H6C . 0.91 ?
C61 C62 . 1.385(6) ?
C61 C66 . 1.404(6) ?
C61 C67 . 1.505(5) ?
C62 C63 . 1.393(6) ?
C62 H62 . 0.95 ?
C63 C64 . 1.385(6) ?
C63 H63 . 0.95 ?
C64 C65 . 1.384(7) ?
C64 H64 . 0.95 ?
C65 C66 . 1.393(6) ?
C65 H65 . 0.95 ?
C66 H66 . 0.95 ?
C67 C68 . 1.504(6) ?
C67 H67 . 1.00 ?
C68 H68A . 0.98 ?
C68 H68B . 0.98 ?
C68 H68C . 0.98 ?
N7 C77 . 1.503(5) ?
N7 H7A . 0.91 ?
N7 H7B . 0.91 ?
N7 H7C . 0.91 ?
C71 C72 . 1.393(5) ?
C71 C76 . 1.399(6) ?
C71 C77 . 1.511(6) ?
C72 C73 . 1.378(6) ?
C72 H72 . 0.95 ?
C73 C74 . 1.380(6) ?
C73 H73 . 0.95 ?
C74 C75 . 1.378(6) ?
C74 H74 . 0.95 ?
C75 C76 . 1.386(6) ?
C75 H75 . 0.95 ?
C76 H76 . 0.95 ?
C77 C78 . 1.509(6) ?
C77 H77 . 1.00 ?
C78 H78A . 0.98 ?
C78 H78B . 0.98 ?
C78 H78C . 0.98 ?
N8 C87 . 1.499(5) ?
N8 H8A . 0.91 ?
N8 H8B . 0.91 ?
N8 H8C . 0.91 ?
C81 C86 . 1.387(6) ?
C81 C82 . 1.397(6) ?
C81 C87 . 1.502(6) ?
C82 C83 . 1.390(6) ?
C82 H82 . 0.95 ?
C83 C84 . 1.394(7) ?
C83 H83 . 0.95 ?
C84 C85 . 1.374(7) ?
C84 H84 . 0.95 ?
C85 C86 . 1.386(7) ?
C85 H85 . 0.95 ?
C86 H86 . 0.95 ?
C87 C88 . 1.535(6) ?
C87 H87 . 1.00 ?
C88 H88A . 0.98 ?
C88 H88B . 0.98 ?
C88 H88C . 0.98 ?
N9 C97 . 1.511(5) ?
N9 H9A . 0.91 ?
N9 H9B . 0.91 ?
N9 H9C . 0.91 ?
C91 C92 . 1.391(6) ?
C91 C96 . 1.395(6) ?
C91 C97 . 1.507(6) ?
C92 C93 . 1.379(7) ?
C92 H92 . 0.95 ?
C93 C94 . 1.381(7) ?
C93 H93 . 0.95 ?
C94 C95 . 1.379(7) ?
C94 H94 . 0.95 ?
C95 C96 . 1.383(6) ?
C95 H95 . 0.95 ?
C96 H96 . 0.95 ?
C97 C98 . 1.522(5) ?
C97 H97 . 1.00 ?
C98 H98A . 0.98 ?
C98 H98B . 0.98 ?
C98 H98C . 0.98 ?
N10 C107 . 1.496(5) ?
N10 H10A . 0.91 ?
N10 H10B . 0.91 ?
N10 H10C . 0.91 ?
C101 C106 . 1.380(6) ?
C101 C102 . 1.388(6) ?
C101 C107 . 1.524(5) ?
C102 C103 . 1.396(7) ?
C102 H102 . 0.95 ?
C103 C104 . 1.377(7) ?
C103 H103 . 0.95 ?
C104 C105 . 1.378(8) ?
C104 H104 . 0.95 ?
C105 C106 . 1.391(6) ?
C105 H105 . 0.95 ?
C106 H106 . 0.95 ?
C107 C108 . 1.523(5) ?
C107 H107 . 1.00 ?
C108 H10D . 0.98 ?
C108 H10E . 0.98 ?
C108 H10F . 0.98 ?
N11 C117 . 1.512(5) ?
N11 H11A . 0.91 ?
N11 H11B . 0.91 ?
N11 H11C . 0.91 ?
C111 C112 . 1.394(6) ?
C111 C116 . 1.395(6) ?
C111 C117 . 1.508(6) ?
C112 C113 . 1.379(6) ?
C112 H112 . 0.95 ?
C113 C114 . 1.376(7) ?
C113 H113 . 0.95 ?
C114 C115 . 1.387(7) ?
C114 H114 . 0.95 ?
C115 C116 . 1.380(6) ?
C115 H115 . 0.95 ?
C116 H116 . 0.95 ?
C117 C118 . 1.463(6) ?
C117 H117 . 1.00 ?
C118 H11D . 0.98 ?
C118 H11E . 0.98 ?
C118 H11F . 0.98 ?
N12 C127 . 1.506(5) ?
N12 H12A . 0.91 ?
N12 H12B . 0.91 ?
N12 H12C . 0.91 ?
C121 C122 . 1.391(6) ?
C121 C126 . 1.402(6) ?
C121 C127 . 1.511(6) ?
C122 C123 . 1.392(7) ?
C122 H122 . 0.95 ?
C123 C124 . 1.368(8) ?
C123 H123 . 0.95 ?
C124 C125 . 1.381(8) ?
C124 H124 . 0.95 ?
C125 C126 . 1.381(7) ?
C125 H125 . 0.95 ?
C126 H126 . 0.95 ?
C127 C128 . 1.516(5) ?
C127 H127 . 1.00 ?
C128 H12E . 0.98 ?
C128 H12F . 0.98 ?
C128 H12G . 0.98 ?
O1 C1 . 1.304(8) ?
O1 H1 . 0.84 ?
C1 H1A . 0.98 ?
C1 H1B . 0.98 ?
C1 H1C . 0.98 ?
O2 C2 . 1.380(11) ?
O2 H2 . 0.84 ?
C2 H2A . 0.98 ?
C2 H2B . 0.98 ?
C2 H2C . 0.98 ?

loop_
_geom_hbond_atom_site_label_D
_geom_hbond_atom_site_label_H
_geom_hbond_atom_site_label_A
_geom_hbond_site_symmetry_A
_geom_hbond_distance_DH
_geom_hbond_distance_HA
_geom_hbond_distance_DA
_geom_hbond_angle_DHA
_geom_hbond_publ_flag
O15 H15 O12 . 0.84 2.37 2.661(4) 101 y
O15 H15 O34 1_455 0.84 1.84 2.628(4) 156 y
O16 H16 O21 . 0.84 1.90 2.722(4) 167 y
O25 H25 O22 . 0.84 2.38 2.675(4) 101 y
O25 H25 O44 1_545 0.84 1.82 2.584(4) 150 y
O26 H26 O11 . 0.84 1.89 2.712(4) 168 y
O35 H35 O14 . 0.84 1.83 2.617(4) 156 y
O36 H36 O41 . 0.84 1.91 2.741(4) 171 y
O45 H45 O42 . 0.84 2.38 2.677(4) 101 y
O45 H45 O24 1_665 0.84 1.82 2.585(4) 150 y
O46 H46 O31 . 0.84 1.88 2.711(4) 171 y
N5 H5A O23 1_665 0.91 1.98 2.885(4) 171 y
N5 H5B O22 1_565 0.91 1.99 2.882(4) 168 y
N5 H5C O46 . 0.91 2.00 2.902(4) 173 y
N6 H6A O45 . 0.91 2.10 2.973(4) 161 y
N6 H6B O22 1_565 0.91 1.96 2.858(4) 169 y
N6 H6C O11 1_665 0.91 1.89 2.768(4) 160 y
N7 H7A O43 1_655 0.91 2.01 2.898(4) 167 y
N7 H7B O42 . 0.91 1.95 2.859(4) 173 y
N7 H7C O26 1_665 0.91 2.00 2.906(4) 178 y
N8 H8A O33 1_455 0.91 1.93 2.822(4) 168 y
N8 H8B O16 . 0.91 2.03 2.912(4) 163 y
N8 H8C O32 . 0.91 1.96 2.869(4) 175 y
N9 H9A O41 1_455 0.91 1.93 2.832(4) 169 y
N9 H9B O32 . 0.91 2.00 2.891(4) 167 y
N9 H9C O15 . 0.91 1.92 2.825(4) 174 y
N10 H10A O36 . 0.91 2.04 2.920(4) 162 y
N10 H10B O12 1_655 0.91 1.95 2.852(4) 173 y
N10 H10C O13 . 0.91 1.93 2.819(4) 165 y
N11 H11A O42 1_445 0.91 1.96 2.863(4) 171 y
N11 H11B O31 1_545 0.91 1.91 2.781(4) 160 y
N11 H11C O25 . 0.91 2.03 2.918(4) 163 y
N12 H12A O21 . 0.91 1.93 2.832(4) 170 y
N12 H12B O12 1_655 0.91 2.00 2.906(4) 172 y
N12 H12C O35 . 0.91 1.94 2.844(4) 177 y
O1 H1 O23 . 0.84 1.90 2.730(5) 170 y
O2 H2 O43 . 0.84 1.97 2.791(5) 164 y
